data_7031560
loop_
_publ_author_name
'Bemowski, Ross D.'
'Singh, Amrendra K.'
'Bajorek, Bailey J.'
'DePorre, Yvonne'
'Odom, Aaron L.'

_publ_section_title
;
 Effective donor abilities of E-t-Bu and EPh (E = O, S, Se, Te) to a high
 valent transition metal.
;
_journal_issue 32
_journal_name_full 'Dalton transactions (Cambridge, England : 2003)'
_journal_page_first 12299
_journal_page_last 12305
_journal_paper_doi 10.1039/c4dt01314j
_journal_volume 43
_journal_year 2014
_chemical_formula_moiety 'C18 H33 Cr N3 Se'
_chemical_formula_sum 'C18 H33 Cr N3 Se'
_chemical_formula_weight 422.43
_chemical_name_systematic
;
 ?
;
_space_group_crystal_system monoclinic
_space_group_IT_number 14
_space_group_name_Hall '-P 2ybc'
_space_group_name_H-M_alt 'P 1 21/c 1'
_symmetry_space_group_name_Hall '-P 2ybc'
_symmetry_space_group_name_H-M 'P 1 21/c 1'
_atom_sites_solution_hydrogens geom
_audit_creation_date 2014-02-24
_audit_creation_method
;
  Olex2 1.2
  (compiled Dec  5 2012 16:17:34, GUI svn.r4385)
;
_cell_angle_alpha 90
_cell_angle_beta 90.9310(10)
_cell_angle_gamma 90
_cell_formula_units_Z 4
_cell_length_a 7.6213(6)
_cell_length_b 14.7207(11)
_cell_length_c 18.6479(14)
_cell_measurement_reflns_used 9818
_cell_measurement_temperature 173(2)
_cell_measurement_theta_max 25.404
_cell_measurement_theta_min 2.184
_cell_volume 2091.8(3)
_computing_data_collection cosmo
_computing_data_reduction 'SAINT v8.27A (Bruker, 2012)'
_computing_molecular_graphics
;
O. V. Dolomanov, L. J. Bourhis, R. J. Gildea, J. A. K. Howard and H. Puschmann,
OLEX2: a complete structure solution, refinement and analysis program.
J. Appl. Cryst. (2009). 42, 339-341.
;
_computing_publication_material
;
O. V. Dolomanov, L. J. Bourhis, R. J. Gildea, J. A. K. Howard and H. Puschmann,
OLEX2: a complete structure solution, refinement and analysis program.
J. Appl. Cryst. (2009). 42, 339-341.
;
_computing_structure_refinement 'ShelXL (Sheldrick, 2008)'
_computing_structure_solution shelxT
_diffrn_ambient_temperature 173.15
_diffrn_measured_fraction_theta_full 1.000
_diffrn_measured_fraction_theta_max 0.999
_diffrn_measurement_device_type 'Bruker APEX-II CCD'
_diffrn_measurement_method '\f and \w scans'
_diffrn_radiation_monochromator graphite
_diffrn_radiation_type MoK\a
_diffrn_radiation_wavelength 0.71073
_diffrn_reflns_av_R_equivalents 0.0487
_diffrn_reflns_av_unetI/netI 0.0211
_diffrn_reflns_Laue_measured_fraction_full 1.000
_diffrn_reflns_Laue_measured_fraction_max 0.999
_diffrn_reflns_limit_h_max 9
_diffrn_reflns_limit_h_min -9
_diffrn_reflns_limit_k_max 17
_diffrn_reflns_limit_k_min -17
_diffrn_reflns_limit_l_max 22
_diffrn_reflns_limit_l_min -22
_diffrn_reflns_number 51088
_diffrn_reflns_point_group_measured_fraction_full 1.000
_diffrn_reflns_point_group_measured_fraction_max 0.999
_diffrn_reflns_theta_full 25.242
_diffrn_reflns_theta_max 25.403
_diffrn_reflns_theta_min 1.763
_diffrn_standards_number 0
_exptl_absorpt_coefficient_mu 2.290
_exptl_absorpt_correction_T_max 0.8877
_exptl_absorpt_correction_T_min 0.7734
_exptl_absorpt_correction_type multi-scan
_exptl_absorpt_process_details
;
SADABS-2012/1 (Bruker,2012) was used for absorption correction.
wR2(int) was 0.0580 before and 0.0518 after correction.
The Ratio of minimum to maximum transmission is 0.8712.
The \l/2 correction factor is 0.0015.
;
_exptl_crystal_colour red
_exptl_crystal_colour_primary red
_exptl_crystal_density_diffrn 1.341
_exptl_crystal_description plate
_exptl_crystal_F_000 880
_exptl_crystal_size_max 0.222
_exptl_crystal_size_mid 0.121
_exptl_crystal_size_min 0.118
_refine_diff_density_max 1.496
_refine_diff_density_min -0.443
_refine_diff_density_rms 0.073
_refine_ls_extinction_method none
_refine_ls_goodness_of_fit_ref 1.100
_refine_ls_hydrogen_treatment constr
_refine_ls_matrix_type full
_refine_ls_number_parameters 216
_refine_ls_number_reflns 3846
_refine_ls_number_restraints 0
_refine_ls_restrained_S_all 1.100
_refine_ls_R_factor_all 0.0445
_refine_ls_R_factor_gt 0.0354
_refine_ls_shift/su_max 0.001
_refine_ls_shift/su_mean 0.000
_refine_ls_structure_factor_coef Fsqd
_refine_ls_weighting_details 'w=1/[\s^2^(Fo^2^)+(0.0306P)^2^+3.7657P] where P=(Fo^2^+2Fc^2^)/3'
_refine_ls_weighting_scheme calc
_refine_ls_wR_factor_gt 0.0797
_refine_ls_wR_factor_ref 0.0853
_reflns_Friedel_coverage 0.000
_reflns_number_gt 3330
_reflns_number_total 3846
_reflns_threshold_expression 'I > 2\s(I)'
_cod_data_source_file c4dt01314j2.cif
_cod_data_source_block aks_crseph_0m
_cod_depositor_comments 'Adding full bibliography for 7031556--7031560.cif.'
_cod_database_code 7031560
_shelxl_version_number 2013-4
_shelx_space_group_comment
;
The symmetry employed for this shelxl refinement is uniquely defined
by the following loop, which should always be used as a source of
symmetry information in preference to the above space-group names.
They are only intended as comments.
;
_shelx_estimated_absorpt_t_max 0.774
_shelx_estimated_absorpt_t_min 0.630
_olex2_refinement_description
;
1. Fixed Uiso
 At 1.2 times of:
  All C(H) groups
 At 1.5 times of:
  All C(H,H,H) groups
2.a Ternary CH refined with riding coordinates:
 C2(H2), C5(H5), C9(H9), C12(H12)
2.b Aromatic/amide H refined with riding coordinates:
 C17(H17), C18(H18), C19(H19), C20(H20), C21(H21)
2.c Idealised Me refined as rotating group:
 C3(H3A,H3B,H3C), C4(H4A,H4B,H4C), C6(H6A,H6B,H6C), C7(H7A,H7B,H7C), C10(H10A,
 H10B,H10C), C11(H11A,H11B,H11C), C13(H13A,H13B,H13C), C14(H14A,H14B,H14C)
;

loop_
_space_group_symop_operation_xyz
'x, y, z'
'-x, y+1/2, -z+1/2'
'-x, -y, -z'
'x, -y-1/2, z-1/2'

loop_
_atom_site_label
_atom_site_type_symbol
_atom_site_fract_x
_atom_site_fract_y
_atom_site_fract_z
_atom_site_U_iso_or_equiv
_atom_site_adp_type
_atom_site_occupancy
_atom_site_site_symmetry_order
_atom_site_calc_flag
_atom_site_refinement_flags_posn
Se1 Se 0.41379(4) 0.23052(2) 0.29117(2) 0.03032(11) Uani 1 1 d .
Cr1 Cr 0.44275(6) 0.17014(3) 0.17272(2) 0.01992(12) Uani 1 1 d .
N3 N 0.4379(3) 0.04660(16) 0.17180(12) 0.0209(5) Uani 1 1 d .
C2 C 0.5887(4) -0.0164(2) 0.16470(18) 0.0287(7) Uani 1 1 d .
H2 H 0.5421 -0.0798 0.1668 0.034 Uiso 1 1 calc R
C3 C 0.6771(5) -0.0047(3) 0.09293(19) 0.0388(8) Uani 1 1 d .
H3A H 0.5892 -0.0099 0.0542 0.058 Uiso 1 1 calc GR
H3B H 0.7665 -0.0519 0.0873 0.058 Uiso 1 1 calc GR
H3C H 0.7325 0.0553 0.0910 0.058 Uiso 1 1 calc GR
C4 C 0.7180(5) -0.0046(3) 0.2266(2) 0.0443(9) Uani 1 1 d .
H4A H 0.7768 0.0544 0.2224 0.067 Uiso 1 1 calc GR
H4B H 0.8056 -0.0532 0.2254 0.067 Uiso 1 1 calc GR
H4C H 0.6553 -0.0072 0.2720 0.067 Uiso 1 1 calc GR
C5 C 0.2655(4) 0.0010(2) 0.17491(16) 0.0251(6) Uani 1 1 d .
H5 H 0.1747 0.0496 0.1796 0.030 Uiso 1 1 calc R
C6 C 0.2210(4) -0.0522(2) 0.10675(18) 0.0356(8) Uani 1 1 d .
H6A H 0.2365 -0.0129 0.0649 0.053 Uiso 1 1 calc GR
H6B H 0.0989 -0.0729 0.1083 0.053 Uiso 1 1 calc GR
H6C H 0.2991 -0.1049 0.1033 0.053 Uiso 1 1 calc GR
C7 C 0.2529(5) -0.0596(2) 0.24093(18) 0.0347(8) Uani 1 1 d .
H7A H 0.3288 -0.1128 0.2352 0.052 Uiso 1 1 calc GR
H7B H 0.1312 -0.0796 0.2465 0.052 Uiso 1 1 calc GR
H7C H 0.2906 -0.0254 0.2836 0.052 Uiso 1 1 calc GR
N2 N 0.3205(3) 0.23467(16) 0.10501(12) 0.0203(5) Uani 1 1 d .
C9 C 0.1269(4) 0.2280(2) 0.10793(17) 0.0258(7) Uani 1 1 d .
H9 H 0.0984 0.1875 0.1492 0.031 Uiso 1 1 calc R
C10 C 0.0448(4) 0.3203(2) 0.1227(2) 0.0351(8) Uani 1 1 d .
H10A H 0.1052 0.3487 0.1638 0.053 Uiso 1 1 calc GR
H10B H -0.0796 0.3124 0.1336 0.053 Uiso 1 1 calc GR
H10C H 0.0561 0.3591 0.0804 0.053 Uiso 1 1 calc GR
C11 C 0.0473(4) 0.1846(2) 0.04055(19) 0.0385(8) Uani 1 1 d .
H11A H 0.0713 0.2231 -0.0010 0.058 Uiso 1 1 calc GR
H11B H -0.0798 0.1784 0.0460 0.058 Uiso 1 1 calc GR
H11C H 0.0994 0.1245 0.0334 0.058 Uiso 1 1 calc GR
C12 C 0.3885(4) 0.2918(2) 0.04675(16) 0.0261(7) Uani 1 1 d .
H12 H 0.2855 0.3138 0.0178 0.031 Uiso 1 1 calc R
C13 C 0.4842(5) 0.3750(2) 0.0762(2) 0.0394(8) Uani 1 1 d .
H13A H 0.4057 0.4092 0.1073 0.059 Uiso 1 1 calc GR
H13B H 0.5206 0.4136 0.0363 0.059 Uiso 1 1 calc GR
H13C H 0.5880 0.3556 0.1039 0.059 Uiso 1 1 calc GR
C14 C 0.5038(5) 0.2373(2) -0.00272(18) 0.0367(8) Uani 1 1 d .
H14A H 0.6068 0.2151 0.0241 0.055 Uiso 1 1 calc GR
H14B H 0.5420 0.2759 -0.0423 0.055 Uiso 1 1 calc GR
H14C H 0.4373 0.1855 -0.0220 0.055 Uiso 1 1 calc GR
N1 N 0.6356(3) 0.19668(17) 0.16143(14) 0.0274(6) Uani 1 1 d .
C16 C 0.2092(4) 0.1751(2) 0.33128(16) 0.0261(7) Uani 1 1 d .
C17 C 0.2309(5) 0.1049(2) 0.38050(17) 0.0334(7) Uani 1 1 d .
H17 H 0.3453 0.0826 0.3912 0.040 Uiso 1 1 calc R
C18 C 0.0882(6) 0.0674(3) 0.4139(2) 0.0497(10) Uani 1 1 d .
H18 H 0.1046 0.0194 0.4474 0.060 Uiso 1 1 calc R
C19 C -0.0764(6) 0.0991(4) 0.3989(2) 0.0635(14) Uani 1 1 d .
H19 H -0.1747 0.0732 0.4220 0.076 Uiso 1 1 calc R
C20 C -0.1001(5) 0.1683(4) 0.3506(3) 0.0643(14) Uani 1 1 d .
H20 H -0.2152 0.1899 0.3402 0.077 Uiso 1 1 calc R
C21 C 0.0431(5) 0.2074(3) 0.3165(2) 0.0432(9) Uani 1 1 d .
H21 H 0.0260 0.2558 0.2835 0.052 Uiso 1 1 calc R

loop_
_atom_site_aniso_label
_atom_site_aniso_U_11
_atom_site_aniso_U_22
_atom_site_aniso_U_33
_atom_site_aniso_U_23
_atom_site_aniso_U_13
_atom_site_aniso_U_12
Se1 0.0381(2) 0.02892(18) 0.02399(17) -0.00545(13) 0.00270(13) -0.01007(14)
Cr1 0.0203(2) 0.0182(2) 0.0212(2) 0.00170(18) -0.00030(18) -0.00038(18)
N3 0.0214(12) 0.0205(12) 0.0206(12) -0.0002(10) 0.0017(10) 0.0003(10)
C2 0.0227(16) 0.0218(15) 0.0418(19) 0.0020(13) 0.0014(14) 0.0038(12)
C3 0.0304(18) 0.042(2) 0.044(2) -0.0053(16) 0.0113(15) 0.0055(15)
C4 0.036(2) 0.045(2) 0.052(2) 0.0067(18) -0.0148(17) 0.0082(17)
C5 0.0217(15) 0.0217(15) 0.0320(17) -0.0002(13) 0.0035(13) -0.0008(12)
C6 0.0316(18) 0.0372(19) 0.0376(19) -0.0005(15) -0.0054(15) -0.0066(15)
C7 0.0399(19) 0.0287(17) 0.0359(19) 0.0059(14) 0.0129(15) -0.0024(15)
N2 0.0204(12) 0.0202(12) 0.0205(12) -0.0010(10) 0.0014(10) 0.0005(10)
C9 0.0199(15) 0.0274(16) 0.0302(16) 0.0053(13) 0.0017(12) 0.0001(12)
C10 0.0284(17) 0.0312(18) 0.046(2) 0.0007(15) 0.0060(15) 0.0091(14)
C11 0.0300(18) 0.039(2) 0.046(2) -0.0028(16) -0.0092(16) -0.0025(15)
C12 0.0293(16) 0.0265(16) 0.0226(15) 0.0066(12) 0.0015(12) 0.0018(13)
C13 0.048(2) 0.0297(18) 0.041(2) 0.0074(15) 0.0034(16) -0.0091(16)
C14 0.0397(19) 0.045(2) 0.0256(17) 0.0036(15) 0.0081(14) 0.0025(16)
N1 0.0241(13) 0.0266(13) 0.0314(14) 0.0050(11) 0.0002(11) -0.0016(11)
C16 0.0306(17) 0.0265(16) 0.0213(15) -0.0076(12) 0.0012(12) -0.0013(13)
C17 0.041(2) 0.0318(17) 0.0274(17) -0.0028(14) -0.0016(14) -0.0039(15)
C18 0.073(3) 0.044(2) 0.032(2) -0.0038(17) 0.0119(19) -0.026(2)
C19 0.055(3) 0.089(4) 0.047(3) -0.021(2) 0.021(2) -0.039(3)
C20 0.029(2) 0.102(4) 0.062(3) -0.026(3) 0.000(2) 0.000(2)
C21 0.038(2) 0.052(2) 0.040(2) -0.0062(17) -0.0038(16) 0.0078(17)

loop_
_atom_type_symbol
_atom_type_description
_atom_type_scat_dispersion_real
_atom_type_scat_dispersion_imag
_atom_type_scat_source
C C 0.0033 0.0016 'International Tables Vol C Tables 4.2.6.8 and 6.1.1.4'
H H 0.0000 0.0000 'International Tables Vol C Tables 4.2.6.8 and 6.1.1.4'
Cr Cr 0.3209 0.6236 'International Tables Vol C Tables 4.2.6.8 and 6.1.1.4'
N N 0.0061 0.0033 'International Tables Vol C Tables 4.2.6.8 and 6.1.1.4'
Se Se -0.0929 2.2259 'International Tables Vol C Tables 4.2.6.8 and 6.1.1.4'

loop_
_geom_angle_atom_site_label_1
_geom_angle_atom_site_label_2
_geom_angle_atom_site_label_3
_geom_angle
C16 Se1 Cr1 106.80(9)
N3 Cr1 Se1 112.19(8)
N3 Cr1 N2 120.28(11)
N2 Cr1 Se1 113.05(8)
N1 Cr1 Se1 97.73(10)
N1 Cr1 N3 105.78(12)
N1 Cr1 N2 104.56(12)
C2 N3 Cr1 127.58(19)
C5 N3 Cr1 118.16(18)
C5 N3 C2 114.2(2)
N3 C2 H2 107.7
N3 C2 C3 111.3(3)
N3 C2 C4 110.8(3)
C3 C2 H2 107.7
C4 C2 H2 107.7
C4 C2 C3 111.5(3)
C2 C3 H3A 109.5
C2 C3 H3B 109.5
C2 C3 H3C 109.5
H3A C3 H3B 109.5
H3A C3 H3C 109.5
H3B C3 H3C 109.5
C2 C4 H4A 109.5
C2 C4 H4B 109.5
C2 C4 H4C 109.5
H4A C4 H4B 109.5
H4A C4 H4C 109.5
H4B C4 H4C 109.5
N3 C5 H5 107.2
N3 C5 C6 112.7(2)
N3 C5 C7 111.4(3)
C6 C5 H5 107.2
C7 C5 H5 107.2
C7 C5 C6 110.9(3)
C5 C6 H6A 109.5
C5 C6 H6B 109.5
C5 C6 H6C 109.5
H6A C6 H6B 109.5
H6A C6 H6C 109.5
H6B C6 H6C 109.5
C5 C7 H7A 109.5
C5 C7 H7B 109.5
C5 C7 H7C 109.5
H7A C7 H7B 109.5
H7A C7 H7C 109.5
H7B C7 H7C 109.5
C9 N2 Cr1 115.98(18)
C12 N2 Cr1 128.71(19)
C12 N2 C9 115.3(2)
N2 C9 H9 107.3
N2 C9 C10 111.1(2)
N2 C9 C11 112.4(3)
C10 C9 H9 107.3
C10 C9 C11 111.3(3)
C11 C9 H9 107.3
C9 C10 H10A 109.5
C9 C10 H10B 109.5
C9 C10 H10C 109.5
H10A C10 H10B 109.5
H10A C10 H10C 109.5
H10B C10 H10C 109.5
C9 C11 H11A 109.5
C9 C11 H11B 109.5
C9 C11 H11C 109.5
H11A C11 H11B 109.5
H11A C11 H11C 109.5
H11B C11 H11C 109.5
N2 C12 H12 107.5
N2 C12 C13 111.4(3)
N2 C12 C14 111.2(2)
C13 C12 H12 107.5
C14 C12 H12 107.5
C14 C12 C13 111.5(3)
C12 C13 H13A 109.5
C12 C13 H13B 109.5
C12 C13 H13C 109.5
H13A C13 H13B 109.5
H13A C13 H13C 109.5
H13B C13 H13C 109.5
C12 C14 H14A 109.5
C12 C14 H14B 109.5
C12 C14 H14C 109.5
H14A C14 H14B 109.5
H14A C14 H14C 109.5
H14B C14 H14C 109.5
C17 C16 Se1 118.9(2)
C21 C16 Se1 121.7(3)
C21 C16 C17 119.2(3)
C16 C17 H17 119.6
C18 C17 C16 120.7(4)
C18 C17 H17 119.6
C17 C18 H18 120.0
C19 C18 C17 120.0(4)
C19 C18 H18 120.0
C18 C19 H19 120.0
C18 C19 C20 120.0(4)
C20 C19 H19 120.0
C19 C20 H20 119.7
C19 C20 C21 120.7(4)
C21 C20 H20 119.7
C16 C21 C20 119.4(4)
C16 C21 H21 120.3
C20 C21 H21 120.3

loop_
_geom_bond_atom_site_label_1
_geom_bond_atom_site_label_2
_geom_bond_distance
Se1 Cr1 2.3945(6)
Se1 C16 1.922(3)
Cr1 N3 1.819(2)
Cr1 N2 1.824(2)
Cr1 N1 1.539(3)
N3 C2 1.484(4)
N3 C5 1.478(4)
C2 H2 1.0000
C2 C3 1.518(5)
C2 C4 1.515(5)
C3 H3A 0.9800
C3 H3B 0.9800
C3 H3C 0.9800
C4 H4A 0.9800
C4 H4B 0.9800
C4 H4C 0.9800
C5 H5 1.0000
C5 C6 1.526(4)
C5 C7 1.524(4)
C6 H6A 0.9800
C6 H6B 0.9800
C6 H6C 0.9800
C7 H7A 0.9800
C7 H7B 0.9800
C7 H7C 0.9800
N2 C9 1.481(4)
N2 C12 1.474(4)
C9 H9 1.0000
C9 C10 1.523(4)
C9 C11 1.526(4)
C10 H10A 0.9800
C10 H10B 0.9800
C10 H10C 0.9800
C11 H11A 0.9800
C11 H11B 0.9800
C11 H11C 0.9800
C12 H12 1.0000
C12 C13 1.524(5)
C12 C14 1.515(4)
C13 H13A 0.9800
C13 H13B 0.9800
C13 H13C 0.9800
C14 H14A 0.9800
C14 H14B 0.9800
C14 H14C 0.9800
C16 C17 1.390(4)
C16 C21 1.375(5)
C17 H17 0.9500
C17 C18 1.377(5)
C18 H18 0.9500
C18 C19 1.363(7)
C19 H19 0.9500
C19 C20 1.370(7)
C20 H20 0.9500
C20 C21 1.396(6)
C21 H21 0.9500
